data_1538820
loop_
_publ_author_name
'Mayer, I.'
'Felner, I.'

_publ_section_title
;
 Structure types of ternary rare earth - Transition metal silicides of the
 Ln Mx Si2-x type
;
_journal_name_full 'Journal of Solid State Chemistry'
_journal_page_first 292
_journal_page_last 296
_journal_volume 7
_journal_year 1973
_chemical_formula_sum 'Nd Ni0.5 Si1.5'
_chemical_name_systematic '(Nd2 Ni Si3)0.5'
_space_group_IT_number 191
_symmetry_space_group_name_Hall '-P 6 2'
_symmetry_space_group_name_H-M 'P 6/m m m'
_cell_angle_alpha 90
_cell_angle_beta 90
_cell_angle_gamma 120
_cell_formula_units_Z 1
_cell_length_a 4.02
_cell_length_b 4.02
_cell_length_c 4.207
_cell_volume 58.878
_citation_journal_id_ASTM JSSCBI
_cod_data_source_file Mayer_JSSCBI_1973_882.cif
_cod_data_source_block Nd1Ni0.5Si1.5
_cod_original_cell_volume 58.8783
_cod_original_formula_sum 'Nd1 Ni0.5 Si1.5'
_cod_database_code 1538820

loop_
_symmetry_equiv_pos_as_xyz
x,y,z
x-y,x,z
-y,x-y,z
-x,-y,z
-x+y,-x,z
y,-x+y,z
-y,-x,-z
x-y,-y,-z
x,x-y,-z
y,x,-z
-x+y,y,-z
-x,-x+y,-z
-x,-y,-z
-x+y,-x,-z
y,-x+y,-z
x,y,-z
x-y,x,-z
-y,x-y,-z
y,x,z
-x+y,y,z
-x,-x+y,z
-y,-x,z
x-y,-y,z
x,x-y,z

loop_
_atom_site_label
_atom_site_type_symbol
_atom_site_fract_x
_atom_site_fract_y
_atom_site_fract_z
_atom_site_occupancy
_atom_site_U_iso_or_equiv
Ni1 Ni 0.3333 0.6667 0.5 0.25 0.0
Si1 Si 0.3333 0.6667 0.5 0.75 0.0
Nd1 Nd 0 0 0 1 0.0
